data_2007438
loop_
_publ_author_name
'Bolte, Michael'
'Kettner, Markus'

_publ_section_title
;
 The Twinned Crystal Structure of 3,4-Dimethylpyridine Hydrobromide at
 157K
;
_journal_issue 7
_journal_name_full 'Acta Crystallographica Section C'
_journal_page_first 963
_journal_page_last 964
_journal_paper_doi 10.1107/S0108270198001164
_journal_volume 54
_journal_year 1998
_chemical_formula_moiety 'C7 H10 N 1+, Br 1-'
_chemical_formula_sum 'C7 H10 Br N'
_chemical_formula_weight 188.07
_chemical_name_systematic
;
3,4-Dimethylpyridinehydrobromide
;
_space_group_IT_number 2
_symmetry_cell_setting triclinic
_symmetry_space_group_name_Hall '-P 1'
_symmetry_space_group_name_H-M 'P -1'
_audit_creation_method SHELXL-97
_cell_angle_alpha 69.9890(10)
_cell_angle_beta 64.1520(10)
_cell_angle_gamma 89.997(2)
_cell_formula_units_Z 2
_cell_length_a 7.3367(7)
_cell_length_b 7.7985(8)
_cell_length_c 8.3960(9)
_cell_measurement_reflns_used 2247
_cell_measurement_temperature 157
_cell_measurement_theta_max 25.00
_cell_measurement_theta_min 1.00
_cell_volume 399.85(7)
_computing_cell_refinement SMART
_computing_data_collection 'SMART (Siemens, 1995)'
_computing_data_reduction 'SAINT (Siemens, 1995)'
_computing_molecular_graphics 'XP in SHELXTL-Plus (Sheldrick, 1991)'
_computing_structure_refinement 'SHELXL97 (Sheldrick, 1997)'
_computing_structure_solution 'SHELXS97 (Sheldrick, 1990)'
_diffrn_ambient_temperature 157
_diffrn_measurement_device_type 'Siemens CCD three-circle diffractometer'
_diffrn_measurement_method \w
_diffrn_radiation_monochromator 'highly oriented graphite crystal'
_diffrn_radiation_source 'fine-focus sealed tube'
_diffrn_radiation_type MoK\a
_diffrn_radiation_wavelength 0.71073
_diffrn_reflns_av_R_equivalents 0.0463
_diffrn_reflns_av_sigmaI/netI 0.0655
_diffrn_reflns_limit_h_max 9
_diffrn_reflns_limit_h_min -8
_diffrn_reflns_limit_k_max 9
_diffrn_reflns_limit_k_min -9
_diffrn_reflns_limit_l_max 10
_diffrn_reflns_limit_l_min -10
_diffrn_reflns_number 3587
_diffrn_reflns_theta_max 26.02
_diffrn_reflns_theta_min 2.82
_diffrn_standards_decay_% 0.0
_diffrn_standards_interval_time 840
_diffrn_standards_number 76
_exptl_absorpt_coefficient_mu 5.055
_exptl_absorpt_correction_T_max 0.777
_exptl_absorpt_correction_T_min 0.534
_exptl_absorpt_correction_type 'empirical \y scan (SADABS; Sheldrick, 1996)'
_exptl_crystal_colour colourless
_exptl_crystal_density_diffrn 1.562
_exptl_crystal_density_method 'not measured'
_exptl_crystal_description plate
_exptl_crystal_F_000 188
_exptl_crystal_size_max 0.25
_exptl_crystal_size_mid 0.20
_exptl_crystal_size_min 0.05
_refine_diff_density_max 1.415_(0.93\%A_from_Br1)
_refine_diff_density_min -1.111_(0.80\%A_from_C41)
_refine_ls_extinction_method none
_refine_ls_goodness_of_fit_all 1.080
_refine_ls_goodness_of_fit_ref 1.080
_refine_ls_hydrogen_treatment 'H atoms: see text below'
_refine_ls_matrix_type full
_refine_ls_number_parameters 87
_refine_ls_number_reflns 1386
_refine_ls_number_restraints 0
_refine_ls_restrained_S_all 1.080
_refine_ls_R_factor_all 0.0718
_refine_ls_R_factor_obs .0617
_refine_ls_shift/su_max <0.001
_refine_ls_shift/su_mean 0.000
_refine_ls_structure_factor_coef Fsqd
_refine_ls_weighting_details 'w = 1/[\s^2^(Fo^2^)+(0.0429P)^2^+2.3936P] where P=(Fo^2^+2Fc^2^)/3'
_refine_ls_weighting_scheme calc
_refine_ls_wR_factor_all .1324
_refine_ls_wR_factor_obs .1274
_refine_ls_wR_factor_ref 0.1324
_reflns_number_gt 1243
_reflns_number_total 1386
_reflns_threshold_expression I>2\s(I)
_cod_data_source_file ha1209.cif
_cod_data_source_block he22
_cod_depositor_comments
;
The following automatic conversions were performed:
'_symmetry_cell_setting' value 'Triclinic' changed to 'triclinic'
according to '/home/saulius/struct/CIF-dictionaries/cif_core.dic'
dictionary named 'cif_core.dic' version 2.4.1 from 2010-06-29.

Automatic conversion script
Id: cif_fix_enum 1527 2010-12-29 10:47:43Z saulius 

The following automatic conversions were performed:

'_refine_ls_weighting_scheme' value 'calc w =
1/[\s^2^(Fo^2^)+(0.0429P)^2^+2.3936P] where P=(Fo^2^+2Fc^2^)/3' was
changed to 'calc'. New tag '_refine_ls_weighting_details' was
created. The value of the new tag was set to 'w =
1/[\s^2^(Fo^2^)+(0.0429P)^2^+2.3936P] where P=(Fo^2^+2Fc^2^)/3'.

Automatic conversion script
Id: cif_fix_values 3143 2015-03-26 13:38:13Z robertas 
;
_cod_database_code 2007438
_cod_database_fobs_code 2007438

loop_
_symmetry_equiv_pos_as_xyz
'x, y, z'
'-x, -y, -z'

loop_
_atom_site_label
_atom_site_fract_x
_atom_site_fract_y
_atom_site_fract_z
_atom_site_U_iso_or_equiv
_atom_site_adp_type
_atom_site_calc_flag
_atom_site_refinement_flags
_atom_site_occupancy
_atom_site_disorder_assembly
_atom_site_disorder_group
_atom_site_type_symbol
Br1 .0527(2) .18021(17) 1.12747(18) .0430(3) Uani d . 1 . . Br
N1 .1897(13) .3823(12) .6779(12) .037(2) Uani d . 1 . . N
H1 .153(13) .305(13) .795(14) .02(2) Uiso d . 1 . . H
C2 .2587(13) .5649(14) .6080(15) .035(2) Uani d . 1 . . C
H2 .2660 .6205 .6901 .042 Uiso calc R 1 . . H
C3 .3202(14) .6750(12) .4160(14) .032(2) Uani d . 1 . . C
C31 .3942(18) .8784(15) .3438(19) .059(4) Uani d . 1 . . C
H31A .3941 .9098 .4473 .089 Uiso calc R 1 . . H
H31B .3028 .9472 .2990 .089 Uiso calc R 1 . . H
H31C .5342 .9115 .2377 .089 Uiso calc R 1 . . H
C4 .3021(14) .5852(13) .3043(13) .031(2) Uani d . 1 . . C
C41 .3515(18) .6936(18) .0992(12) .059(3) Uani d . 1 . . C
H41A .3998 .8245 .0648 .088 Uiso calc R 1 . . H
H41B .2276 .6818 .0840 .088 Uiso calc R 1 . . H
H41C .4592 .6449 .0155 .088 Uiso calc R 1 . . H
C5 .2296(14) .3954(13) .3833(14) .036(2) Uani d . 1 . . C
H5 .2170 .3346 .3071 .043 Uiso calc R 1 . . H
C6 .1763(15) .2966(13) .5721(15) .036(2) Uani d . 1 . . C
H6 .1298 .1665 .6262 .044 Uiso calc R 1 . . H

loop_
_atom_site_aniso_label
_atom_site_aniso_U_11
_atom_site_aniso_U_22
_atom_site_aniso_U_33
_atom_site_aniso_U_12
_atom_site_aniso_U_13
_atom_site_aniso_U_23
Br1 .0510(7) .0460(5) .0485(6) .0170(6) -.0314(7) -.0256(4)
N1 .029(5) .043(5) .017(4) .006(4) -.005(4) .006(4)
C2 .025(5) .042(6) .051(6) .018(4) -.028(5) -.021(5)
C3 .028(5) .020(5) .044(6) .006(4) -.020(5) -.001(4)
C31 .051(8) .032(6) .083(9) .006(5) -.037(7) -.002(6)
C4 .026(5) .042(6) .021(5) .013(4) -.013(4) -.003(4)
C41 .033(6) .093(9) .011(4) .010(8) .001(5) .009(5)
C5 .030(6) .040(5) .042(6) .011(4) -.014(5) -.024(5)
C6 .030(6) .016(4) .041(6) -.001(4) -.009(5) .005(4)

loop_
_atom_type_symbol
_atom_type_description
_atom_type_scat_dispersion_real
_atom_type_scat_dispersion_imag
_atom_type_scat_source
C C 0.0033 0.0016 'International Tables Vol C Tables 4.2.6.8 and 6.1.1.4'
H H 0.0000 0.0000 'International Tables Vol C Tables 4.2.6.8 and 6.1.1.4'
N N 0.0061 0.0033 'International Tables Vol C Tables 4.2.6.8 and 6.1.1.4'
Br Br -0.2901 2.4595 'International Tables Vol C Tables 4.2.6.8 and 6.1.1.4'

loop_
_geom_angle_atom_site_label_1
_geom_angle_atom_site_label_2
_geom_angle_atom_site_label_3
_geom_angle
C6 N1 C2 122.6(9)
N1 C2 C3 121.1(9)
C4 C3 C2 116.5(8)
C4 C3 C31 124.0(10)
C2 C3 C31 119.5(10)
C5 C4 C3 120.3(8)
C5 C4 C41 119.1(10)
C3 C4 C41 120.5(10)
C6 C5 C4 119.6(9)
N1 C6 C5 119.9(9)

loop_
_geom_bond_atom_site_label_1
_geom_bond_atom_site_label_2
_geom_bond_site_symmetry_2
_geom_bond_distance
_geom_bond_publ_flag
N1 C6 . 1.315(13) ?
N1 C2 . 1.341(13) ?
C2 C3 . 1.399(13) ?
C3 C4 . 1.395(14) ?
C3 C31 . 1.495(14) ?
C4 C5 . 1.391(13) ?
C4 C41 . 1.506(12) ?
C5 C6 . 1.372(13) ?

loop_
_geom_torsion_atom_site_label_1
_geom_torsion_atom_site_label_2
_geom_torsion_atom_site_label_3
_geom_torsion_atom_site_label_4
_geom_torsion
C6 N1 C2 C3 0.2(13)
N1 C2 C3 C4 1.1(13)
N1 C2 C3 C31 179.3(9)
C2 C3 C4 C5 -1.1(13)
C31 C3 C4 C5 -179.3(9)
C2 C3 C4 C41 176.1(8)
C31 C3 C4 C41 -2.0(14)
C3 C4 C5 C6 -0.1(13)
C41 C4 C5 C6 -177.4(9)
C2 N1 C6 C5 -1.6(14)
C4 C5 C6 N1 1.5(14)

loop_
_cod_related_entry_id
_cod_related_entry_database
_cod_related_entry_code
1 ChemSpider 21136989
